data_4318805
loop_
_publ_author_name
'Akira Onoda'
'Yusuke Yamada'
'Taka-aki Okamura'
'Hitoshi Yamamoto'
'Norikazu Ueyama'

_publ_section_title
;
 Mononuclear Ca(II)-Bulky Aryl-Phosphate Monoanion and Dianion Complexes
 with Ortho-Amide Groups
;
_journal_name_full 'Inorganic Chemistry'
_journal_page_first 6038
_journal_page_last 6047
_journal_paper_doi 10.1021/ic010570f
_journal_volume 41
_journal_year 2002
_chemical_formula_sum 'C166 H170 Ca N19 O25 P3'
_chemical_formula_weight 2964.20
_chemical_name_systematic
; 
 ? 
;
_space_group_IT_number 147
_symmetry_cell_setting trigonal
_symmetry_Int_Tables_number 147
_symmetry_space_group_name_Hall '-P 3'
_symmetry_space_group_name_H-M 'P -3'
_atom_sites_solution_hydrogens geom
_atom_sites_solution_primary direct
_atom_sites_solution_secondary difmap
_audit_creation_method SHELXL-97
_cell_angle_alpha 90.00
_cell_angle_beta 90.00
_cell_angle_gamma 120.00
_cell_formula_units_Z 2
_cell_length_a 19.128(4)
_cell_length_b 19.128(4)
_cell_length_c 27.937(7)
_cell_measurement_temperature 296
_cell_volume 8852(3)
_computing_structure_refinement 'SHELXL-97 (Sheldrick, 1997)'
_computing_structure_solution 'SHELXS-97 (Sheldrick, 1990)'
_diffrn_ambient_temperature 296
_diffrn_measured_fraction_theta_full 0.998
_diffrn_measured_fraction_theta_max 0.998
_diffrn_radiation_monochromator graphite
_diffrn_radiation_source 'fine-focus sealed tube'
_diffrn_radiation_type MoK\a
_diffrn_radiation_wavelength 0.71069
_diffrn_reflns_av_R_equivalents 0.0339
_diffrn_reflns_av_sigmaI/netI 0.1194
_diffrn_reflns_limit_h_max 21
_diffrn_reflns_limit_h_min -21
_diffrn_reflns_limit_k_max 0
_diffrn_reflns_limit_k_min -24
_diffrn_reflns_limit_l_max 36
_diffrn_reflns_limit_l_min 0
_diffrn_reflns_number 14441
_diffrn_reflns_theta_full 27.50
_diffrn_reflns_theta_max 27.50
_diffrn_reflns_theta_min 2.51
_exptl_absorpt_coefficient_mu 0.129
_exptl_crystal_density_diffrn 1.112
_exptl_crystal_density_method 'not measured'
_exptl_crystal_F_000 3128
_refine_diff_density_max 0.516
_refine_diff_density_min -0.373
_refine_diff_density_rms 0.064
_refine_ls_extinction_method none
_refine_ls_goodness_of_fit_ref 0.947
_refine_ls_hydrogen_treatment mixed
_refine_ls_matrix_type full
_refine_ls_number_parameters 635
_refine_ls_number_reflns 13562
_refine_ls_number_restraints 9
_refine_ls_restrained_S_all 1.524
_refine_ls_R_factor_all 0.2033
_refine_ls_R_factor_gt 0.0672
_refine_ls_shift/su_max 0.001
_refine_ls_shift/su_mean 0.000
_refine_ls_structure_factor_coef Fsqd
_refine_ls_weighting_details 'calc w=1/[\s^2^(Fo^2^)+(0.1404P)^2^+0.0000P] where P=(Fo^2^+2Fc^2^)/3'
_refine_ls_weighting_scheme calc
_refine_ls_wR_factor_gt 0.1886
_refine_ls_wR_factor_ref 0.2490
_reflns_number_gt 5540
_reflns_number_total 13562
_reflns_threshold_expression >2sigma(I)
_cod_data_source_file ic010570f_3.cif
_cod_data_source_block 3
_cod_database_code 4318805

loop_
_symmetry_equiv_pos_as_xyz
'x, y, z'
'-y, x-y, z'
'-x+y, -x, z'
'-x, -y, -z'
'y, -x+y, -z'
'x-y, x, -z'

loop_
_atom_site_label
_atom_site_type_symbol
_atom_site_fract_x
_atom_site_fract_y
_atom_site_fract_z
_atom_site_U_iso_or_equiv
_atom_site_adp_type
_atom_site_occupancy
_atom_site_symmetry_multiplicity
_atom_site_calc_flag
_atom_site_refinement_flags
_atom_site_disorder_assembly
_atom_site_disorder_group
Ca1 Ca 0.3333 0.6667 0.33771(6) 0.0405(5) Uani 1 3 d S . .
P1 P 0.20197(8) 0.65808(8) 0.24525(5) 0.0386(3) Uani 1 1 d . . .
O1 O 0.0484(3) 0.6774(3) 0.41253(16) 0.0743(13) Uani 1 1 d . . .
O2 O -0.1117(2) 0.4775(3) 0.17730(16) 0.0785(15) Uani 1 1 d . . .
O10 O 0.11856(19) 0.6619(2) 0.24716(12) 0.0396(8) Uani 1 1 d . . .
O11 O 0.2389(2) 0.6755(2) 0.29348(12) 0.0464(9) Uani 1 1 d . . .
O12 O 0.1790(2) 0.5772(2) 0.22480(14) 0.0519(10) Uani 1 1 d . . .
O13 O 0.2487(2) 0.7266(3) 0.20902(14) 0.0582(11) Uani 1 1 d . . .
H3 H 0.2958 0.7540 0.2178 0.070 Uiso 1 1 calc R . .
O14 O 0.971(3) 0.171(3) 0.091(2) 0.70(3) Uiso 1 1 d . . .
O15 O 0.742(2) 0.535(2) 0.3389(13) 0.522(17) Uiso 1 1 d . . .
O16 O 0.6667 0.3333 0.3800(19) 0.49(3) Uiso 1 3 d S . .
N1 N 0.0870(3) 0.6959(3) 0.33495(16) 0.0510(12) Uani 1 1 d . . .
H1 H 0.1212 0.7305 0.3152 0.061 Uiso 1 1 calc R . .
N2 N 0.0154(3) 0.5170(3) 0.20006(15) 0.0466(11) Uani 1 1 d . . .
H2 H 0.0614 0.5231 0.1919 0.056 Uiso 1 1 calc R . .
N3 N 0.3993(4) 0.6162(4) 0.3954(2) 0.0842(19) Uani 1 1 d . . .
N4 N 0.6667 0.3333 0.1929(4) 0.067(3) Uani 1 3 d S . .
N5 N 0.156(3) 0.337(2) 0.1676(12) 0.60(4) Uani 1 1 d D . .
N6 N 0.371(2) 0.2442(15) 0.2586(12) 0.43(2) Uani 1 1 d D . .
N7 N 0.617(2) 0.480(2) 0.4353(13) 0.56(3) Uani 1 1 d D . .
C11 C 0.0530(3) 0.6014(3) 0.27151(18) 0.0398(11) Uani 1 1 d . . .
C12 C 0.0364(3) 0.6174(3) 0.3172(2) 0.0477(13) Uani 1 1 d . . .
C13 C -0.0311(4) 0.5585(4) 0.3412(2) 0.0650(18) Uani 1 1 d . . .
H4 H -0.0432 0.5687 0.3718 0.078 Uiso 1 1 calc R . .
C14 C -0.0802(4) 0.4849(4) 0.3197(2) 0.0678(18) Uani 1 1 d . . .
H5 H -0.1244 0.4452 0.3362 0.081 Uiso 1 1 calc R . .
C15 C -0.0645(3) 0.4695(4) 0.2737(2) 0.0575(15) Uani 1 1 d . . .
H6 H -0.0980 0.4197 0.2595 0.069 Uiso 1 1 calc R . .
C16 C 0.0015(3) 0.5288(3) 0.24881(19) 0.0450(12) Uani 1 1 d . . .
C17 C 0.0873(4) 0.7227(4) 0.3802(2) 0.0526(14) Uani 1 1 d . . .
C18 C 0.1334(4) 0.8153(4) 0.3883(2) 0.0526(14) Uani 1 1 d . . .
C19 C -0.0425(3) 0.4965(4) 0.1666(2) 0.0547(15) Uani 1 1 d . . .
C20 C -0.0207(3) 0.5009(4) 0.1126(2) 0.0531(14) Uani 1 1 d . . .
C21 C 0.0634(4) 0.8329(4) 0.3925(2) 0.0557(15) Uani 1 1 d . . .
C22 C 0.0395(4) 0.8500(4) 0.4351(3) 0.0645(17) Uani 1 1 d . . .
H7 H 0.0677 0.8532 0.4629 0.077 Uiso 1 1 calc R . .
C23 C -0.0250(5) 0.8626(5) 0.4378(3) 0.084(2) Uani 1 1 d . . .
H8 H -0.0394 0.8741 0.4673 0.101 Uiso 1 1 calc R . .
C24 C -0.0670(5) 0.8587(6) 0.3995(4) 0.101(3) Uani 1 1 d . . .
H9 H -0.1097 0.8687 0.4019 0.121 Uiso 1 1 calc R . .
C25 C -0.0469(6) 0.8396(7) 0.3555(4) 0.112(3) Uani 1 1 d . . .
H10 H -0.0764 0.8363 0.3283 0.134 Uiso 1 1 calc R . .
C26 C 0.0175(5) 0.8256(5) 0.3525(3) 0.087(2) Uani 1 1 d . . .
H11 H 0.0299 0.8111 0.3233 0.105 Uiso 1 1 calc R . .
C31 C 0.1846(4) 0.8379(4) 0.4346(2) 0.0626(17) Uani 1 1 d . . .
C32 C 0.2232(5) 0.9169(5) 0.4500(3) 0.084(2) Uani 1 1 d . . .
H12 H 0.2169 0.9547 0.4325 0.100 Uiso 1 1 calc R . .
C33 C 0.2706(6) 0.9417(7) 0.4905(4) 0.105(3) Uani 1 1 d . . .
H13 H 0.2942 0.9951 0.5004 0.126 Uiso 1 1 calc R . .
C34 C 0.2827(7) 0.8901(8) 0.5152(4) 0.118(4) Uani 1 1 d . . .
H14 H 0.3149 0.9072 0.5425 0.142 Uiso 1 1 calc R . .
C35 C 0.2479(7) 0.8106(8) 0.5008(4) 0.136(4) Uani 1 1 d . . .
H15 H 0.2567 0.7741 0.5181 0.164 Uiso 1 1 calc R . .
C36 C 0.1993(6) 0.7858(6) 0.4601(3) 0.098(3) Uani 1 1 d . . .
H16 H 0.1764 0.7324 0.4501 0.118 Uiso 1 1 calc R . .
C41 C 0.1931(4) 0.8637(4) 0.3479(2) 0.0573(15) Uani 1 1 d . . .
C42 C 0.1945(5) 0.9279(5) 0.3243(3) 0.087(2) Uani 1 1 d . . .
H17 H 0.1557 0.9422 0.3311 0.105 Uiso 1 1 calc R . .
C43 C 0.2541(6) 0.9715(6) 0.2900(4) 0.118(3) Uani 1 1 d . . .
H18 H 0.2543 1.0147 0.2746 0.141 Uiso 1 1 calc R . .
C44 C 0.3104(6) 0.9527(6) 0.2791(4) 0.108(3) Uani 1 1 d . . .
H19 H 0.3495 0.9826 0.2562 0.129 Uiso 1 1 calc R . .
C45 C 0.3104(5) 0.8898(5) 0.3015(3) 0.091(3) Uani 1 1 d . . .
H20 H 0.3493 0.8761 0.2936 0.109 Uiso 1 1 calc R . .
C46 C 0.2531(4) 0.8458(4) 0.3359(3) 0.0687(18) Uani 1 1 d . . .
H21 H 0.2547 0.8035 0.3513 0.082 Uiso 1 1 calc R . .
C51 C -0.0924(3) 0.4274(4) 0.0894(2) 0.0577(16) Uani 1 1 d . . .
C52 C -0.1298(4) 0.4317(5) 0.0481(2) 0.0682(18) Uani 1 1 d . . .
H22 H -0.1127 0.4817 0.0339 0.082 Uiso 1 1 calc R . .
C53 C -0.1921(5) 0.3633(6) 0.0275(3) 0.086(2) Uani 1 1 d . . .
H23 H -0.2165 0.3679 -0.0002 0.104 Uiso 1 1 calc R . .
C54 C -0.2179(5) 0.2901(7) 0.0468(3) 0.098(3) Uani 1 1 d . . .
H24 H -0.2594 0.2445 0.0321 0.117 Uiso 1 1 calc R . .
C55 C -0.1830(5) 0.2819(5) 0.0887(3) 0.093(3) Uani 1 1 d . . .
H25 H -0.2009 0.2314 0.1024 0.112 Uiso 1 1 calc R . .
C56 C -0.1204(4) 0.3514(4) 0.1095(3) 0.0727(19) Uani 1 1 d . . .
H26 H -0.0967 0.3469 0.1375 0.087 Uiso 1 1 calc R . .
C61 C 0.0586(3) 0.4999(4) 0.1031(2) 0.0533(14) Uani 1 1 d . . .
C62 C 0.0597(4) 0.4373(4) 0.0783(2) 0.0710(19) Uani 1 1 d . . .
H27 H 0.0116 0.3936 0.0678 0.085 Uiso 1 1 calc R . .
C63 C 0.1331(5) 0.4397(5) 0.0692(3) 0.083(2) Uani 1 1 d . . .
H28 H 0.1333 0.3978 0.0525 0.099 Uiso 1 1 calc R . .
C64 C 0.2039(4) 0.5029(5) 0.0847(3) 0.077(2) Uani 1 1 d . . .
H29 H 0.2522 0.5038 0.0791 0.092 Uiso 1 1 calc R . .
C65 C 0.2036(4) 0.5656(5) 0.1086(2) 0.0685(18) Uani 1 1 d . . .
H30 H 0.2521 0.6088 0.1194 0.082 Uiso 1 1 calc R . .
C66 C 0.1326(3) 0.5650(4) 0.1168(2) 0.0561(15) Uani 1 1 d . . .
H31 H 0.1339 0.6090 0.1319 0.067 Uiso 1 1 calc R . .
C71 C -0.0111(4) 0.5808(4) 0.0930(2) 0.0620(16) Uani 1 1 d . . .
C72 C -0.0471(7) 0.6181(6) 0.1148(4) 0.113(3) Uani 1 1 d . . .
H32 H -0.0777 0.5965 0.1423 0.136 Uiso 1 1 calc R . .
C73 C -0.0372(10) 0.6910(8) 0.0947(6) 0.168(6) Uani 1 1 d . . .
H33 H -0.0625 0.7164 0.1090 0.202 Uiso 1 1 calc R . .
C74 C 0.0084(9) 0.7238(7) 0.0551(5) 0.134(4) Uani 1 1 d . . .
H34 H 0.0158 0.7724 0.0431 0.161 Uiso 1 1 calc R . .
C75 C 0.0427(6) 0.6862(6) 0.0334(3) 0.104(3) Uani 1 1 d . . .
H35 H 0.0730 0.7079 0.0057 0.125 Uiso 1 1 calc R . .
C76 C 0.0329(5) 0.6150(5) 0.0523(3) 0.080(2) Uani 1 1 d . . .
H36 H 0.0570 0.5894 0.0368 0.096 Uiso 1 1 calc R . .
C81 C 0.4323(5) 0.5905(5) 0.4140(3) 0.087(2) Uani 1 1 d . . .
C82 C 0.4758(8) 0.5558(7) 0.4374(5) 0.162(6) Uani 1 1 d . . .
H37 H 0.4871 0.5742 0.4700 0.195 Uiso 1 1 calc R . .
H38 H 0.5256 0.5723 0.4208 0.195 Uiso 1 1 calc R . .
H39 H 0.4435 0.4980 0.4369 0.195 Uiso 1 1 calc R . .
C83 C 0.6667 0.3333 0.1402(6) 0.128(6) Uani 1 3 d S . .
H40A H 0.6338 0.3547 0.1287 0.154 Uiso 0.33 1 calc PR . .
H40B H 0.6453 0.2791 0.1287 0.154 Uiso 0.33 1 calc PR . .
H40C H 0.7209 0.3662 0.1287 0.154 Uiso 0.33 1 calc PR . .
C84 C 0.6998(5) 0.4175(5) 0.2103(4) 0.103(3) Uani 1 1 d . . .
H41 H 0.7008 0.4180 0.2446 0.124 Uiso 1 1 calc R . .
H42 H 0.6664 0.4384 0.1992 0.124 Uiso 1 1 calc R . .
H43 H 0.7537 0.4504 0.1983 0.124 Uiso 1 1 calc R . .
C85 C 0.1807(12) 0.3052(13) 0.1924(10) 0.33(2) Uani 1 1 d D . .
C86 C 0.1818(19) 0.2377(18) 0.2177(9) 0.34(2) Uani 1 1 d D . .
H44 H 0.2045 0.2140 0.1972 0.406 Uiso 1 1 calc R . .
H45 H 0.1276 0.1977 0.2261 0.406 Uiso 1 1 calc R . .
H46 H 0.2138 0.2577 0.2462 0.406 Uiso 1 1 calc R . .
C87 C 0.3653(12) 0.1953(12) 0.2304(7) 0.40(3) Uani 1 1 d D . .
C88 C 0.346(3) 0.1232(15) 0.2025(13) 0.86(9) Uani 1 1 d D . .
H47 H 0.3745 0.0983 0.2151 1.031 Uiso 1 1 calc R . .
H48 H 0.3607 0.1380 0.1697 1.031 Uiso 1 1 calc R . .
H49 H 0.2886 0.0860 0.2044 1.031 Uiso 1 1 calc R . .
C89 C 0.6632(19) 0.5413(17) 0.4191(14) 0.68(6) Uani 1 1 d D . .
C90 C 0.716(3) 0.6132(19) 0.3887(16) 0.57(4) Uani 1 1 d D . .
H50 H 0.7589 0.6070 0.3753 0.682 Uiso 1 1 calc R . .
H51 H 0.7385 0.6611 0.4080 0.682 Uiso 1 1 calc R . .
H52 H 0.6845 0.6175 0.3633 0.682 Uiso 1 1 calc R . .

loop_
_atom_site_aniso_label
_atom_site_aniso_U_11
_atom_site_aniso_U_22
_atom_site_aniso_U_33
_atom_site_aniso_U_23
_atom_site_aniso_U_13
_atom_site_aniso_U_12
Ca1 0.0452(10) 0.042 0.0330(9) 0.000 0.000 0.021
P1 0.0324(7) 0.0450(8) 0.0389(7) -0.0021(6) -0.0006(6) 0.0197(6)
O1 0.091(3) 0.068(3) 0.052(3) -0.006(2) 0.014(2) 0.031(3)
O2 0.040(2) 0.125(4) 0.061(3) -0.020(3) -0.002(2) 0.034(3)
O10 0.0328(18) 0.0408(19) 0.0470(19) 0.0019(15) 0.0019(15) 0.0197(15)
O11 0.043(2) 0.054(2) 0.044(2) -0.0045(17) -0.0053(16) 0.0252(18)
O12 0.048(2) 0.061(2) 0.057(2) -0.0176(19) -0.0107(18) 0.035(2)
O13 0.034(2) 0.071(3) 0.052(2) 0.016(2) -0.0009(17) 0.013(2)
N1 0.049(3) 0.047(3) 0.047(3) -0.009(2) 0.009(2) 0.017(2)
N2 0.034(2) 0.055(3) 0.046(2) -0.010(2) -0.0025(19) 0.018(2)
N3 0.092(5) 0.096(5) 0.071(4) 0.007(3) -0.021(3) 0.052(4)
N4 0.055(3) 0.055(3) 0.092(8) 0.000 0.000 0.0273(17)
N5 1.16(12) 0.52(5) 0.25(3) 0.06(3) -0.11(4) 0.52(7)
N6 0.42(4) 0.24(2) 0.45(4) -0.15(2) 0.16(3) 0.03(2)
N7 0.31(3) 1.06(10) 0.24(3) -0.11(4) -0.08(2) 0.30(5)
C11 0.032(2) 0.042(3) 0.045(3) 0.001(2) 0.003(2) 0.018(2)
C12 0.042(3) 0.046(3) 0.049(3) -0.009(3) 0.000(2) 0.018(3)
C13 0.058(4) 0.069(4) 0.048(3) -0.005(3) 0.015(3) 0.017(3)
C14 0.053(4) 0.061(4) 0.060(4) 0.000(3) 0.016(3) 0.006(3)
C15 0.045(3) 0.049(3) 0.058(4) -0.004(3) 0.004(3) 0.008(3)
C16 0.040(3) 0.048(3) 0.044(3) -0.006(2) -0.001(2) 0.020(2)
C17 0.053(3) 0.055(3) 0.052(3) -0.009(3) 0.003(3) 0.028(3)
C18 0.052(3) 0.057(3) 0.054(3) -0.016(3) 0.001(3) 0.030(3)
C19 0.039(3) 0.066(4) 0.050(3) -0.014(3) -0.002(3) 0.020(3)
C20 0.044(3) 0.062(4) 0.048(3) -0.016(3) -0.008(3) 0.022(3)
C21 0.052(3) 0.055(4) 0.061(4) -0.008(3) 0.004(3) 0.027(3)
C22 0.061(4) 0.063(4) 0.072(4) -0.008(3) 0.015(3) 0.033(3)
C23 0.073(5) 0.096(6) 0.095(6) -0.005(5) 0.021(5) 0.052(5)
C24 0.072(5) 0.125(8) 0.130(8) -0.015(6) 0.011(5) 0.066(6)
C25 0.094(7) 0.159(10) 0.114(7) -0.022(7) -0.025(6) 0.088(7)
C26 0.077(5) 0.118(7) 0.087(5) -0.023(5) -0.008(4) 0.064(5)
C31 0.059(4) 0.073(4) 0.062(4) -0.025(3) -0.005(3) 0.038(4)
C32 0.077(5) 0.083(5) 0.098(6) -0.041(4) -0.021(4) 0.046(4)
C33 0.093(6) 0.115(8) 0.111(7) -0.064(6) -0.021(6) 0.055(6)
C34 0.117(8) 0.146(10) 0.082(6) -0.041(7) -0.030(6) 0.058(8)
C35 0.153(10) 0.149(10) 0.101(8) -0.011(7) -0.056(7) 0.071(9)
C36 0.122(7) 0.088(6) 0.084(6) -0.021(5) -0.034(5) 0.052(6)
C41 0.055(4) 0.052(3) 0.065(4) -0.017(3) 0.003(3) 0.027(3)
C42 0.096(6) 0.079(5) 0.104(6) 0.014(5) 0.032(5) 0.058(5)
C43 0.125(8) 0.094(7) 0.135(9) 0.041(6) 0.049(7) 0.056(6)
C44 0.088(6) 0.093(7) 0.123(8) 0.002(6) 0.044(6) 0.032(5)
C45 0.061(5) 0.072(5) 0.125(7) -0.025(5) 0.028(5) 0.022(4)
C46 0.054(4) 0.055(4) 0.093(5) -0.017(4) 0.008(4) 0.025(3)
C51 0.039(3) 0.072(4) 0.057(4) -0.017(3) -0.006(3) 0.025(3)
C52 0.052(4) 0.088(5) 0.063(4) -0.021(4) -0.012(3) 0.033(4)
C53 0.064(5) 0.112(7) 0.073(5) -0.031(5) -0.021(4) 0.036(5)
C54 0.059(5) 0.112(7) 0.086(6) -0.045(6) -0.013(4) 0.016(5)
C55 0.071(5) 0.074(5) 0.104(7) -0.021(5) 0.011(5) 0.012(4)
C56 0.058(4) 0.074(5) 0.069(4) -0.012(4) -0.005(3) 0.021(4)
C61 0.047(3) 0.067(4) 0.044(3) -0.007(3) -0.001(2) 0.027(3)
C62 0.055(4) 0.076(5) 0.079(5) -0.021(4) -0.004(3) 0.031(4)
C63 0.078(5) 0.102(6) 0.081(5) -0.018(4) 0.002(4) 0.054(5)
C64 0.054(4) 0.107(6) 0.074(5) 0.003(4) 0.010(4) 0.044(4)
C65 0.046(4) 0.081(5) 0.067(4) 0.003(4) 0.005(3) 0.023(3)
C66 0.049(3) 0.061(4) 0.050(3) -0.005(3) 0.001(3) 0.022(3)
C71 0.057(4) 0.072(4) 0.061(4) -0.015(3) -0.010(3) 0.035(3)
C72 0.139(9) 0.113(8) 0.120(8) 0.012(6) 0.032(7) 0.088(7)
C73 0.248(17) 0.146(11) 0.185(13) 0.031(10) 0.068(13) 0.155(13)
C74 0.191(12) 0.103(8) 0.139(10) 0.029(7) 0.032(9) 0.097(9)
C75 0.123(8) 0.101(7) 0.092(6) 0.006(5) -0.003(6) 0.059(6)
C76 0.095(6) 0.089(6) 0.069(5) 0.006(4) 0.007(4) 0.057(5)
C81 0.090(6) 0.079(5) 0.088(6) -0.005(4) -0.036(5) 0.038(5)
C82 0.182(12) 0.123(9) 0.219(13) -0.046(9) -0.124(11) 0.104(9)
C83 0.147(10) 0.147(10) 0.092(12) 0.000 0.000 0.073(5)
C84 0.079(5) 0.065(5) 0.159(9) -0.024(5) 0.007(6) 0.031(4)
C85 0.135(14) 0.28(3) 0.44(5) -0.26(4) -0.01(2) 0.009(19)
C86 0.35(4) 0.35(4) 0.29(3) -0.04(3) 0.15(3) 0.16(3)
C87 0.149(17) 0.41(4) 0.32(3) 0.27(3) -0.04(2) -0.11(2)
C88 1.14(14) 0.60(8) 1.19(15) 0.71(10) 1.02(14) 0.70(10)
C89 0.92(11) 1.10(11) 0.61(9) -0.66(9) -0.59(8) 0.95(11)
C90 1.02(12) 0.27(3) 0.38(5) 0.15(4) 0.10(6) 0.30(6)

loop_
_atom_type_symbol
_atom_type_description
_atom_type_scat_dispersion_real
_atom_type_scat_dispersion_imag
_atom_type_scat_source
C C 0.0033 0.0016 'International Tables Vol C Tables 4.2.6.8 and 6.1.1.4'
H H 0.0000 0.0000 'International Tables Vol C Tables 4.2.6.8 and 6.1.1.4'
Ca Ca 0.2262 0.3064 'International Tables Vol C Tables 4.2.6.8 and 6.1.1.4'
N N 0.0061 0.0033 'International Tables Vol C Tables 4.2.6.8 and 6.1.1.4'
O O 0.0106 0.0060 'International Tables Vol C Tables 4.2.6.8 and 6.1.1.4'
P P 0.1023 0.0942 'International Tables Vol C Tables 4.2.6.8 and 6.1.1.4'

loop_
_geom_angle_atom_site_label_1
_geom_angle_atom_site_label_2
_geom_angle_atom_site_label_3
_geom_angle
_geom_angle_site_symmetry_1
_geom_angle_site_symmetry_3
_geom_angle_publ_flag
O11 Ca1 O11 93.02(13) . 3_565 ?
O11 Ca1 O11 93.01(13) . 2_665 ?
O11 Ca1 O11 93.01(13) 3_565 2_665 ?
O11 Ca1 N3 161.75(19) . . ?
O11 Ca1 N3 104.54(18) 3_565 . ?
O11 Ca1 N3 81.29(18) 2_665 . ?
O11 Ca1 N3 81.30(18) . 3_565 ?
O11 Ca1 N3 161.75(18) 3_565 3_565 ?
O11 Ca1 N3 104.55(18) 2_665 3_565 ?
N3 Ca1 N3 83.4(2) . 3_565 ?
O11 Ca1 N3 104.55(18) . 2_665 ?
O11 Ca1 N3 81.30(18) 3_565 2_665 ?
O11 Ca1 N3 161.74(18) 2_665 2_665 ?
N3 Ca1 N3 83.4(2) . 2_665 ?
N3 Ca1 N3 83.4(2) 3_565 2_665 ?
O11 Ca1 P1 14.82(9) . . ?
O11 Ca1 P1 87.39(10) 3_565 . ?
O11 Ca1 P1 79.63(10) 2_665 . ?
N3 Ca1 P1 157.98(16) . . ?
N3 Ca1 P1 90.85(16) 3_565 . ?
N3 Ca1 P1 117.15(16) 2_665 . ?
O11 Ca1 P1 87.38(10) . 2_665 ?
O11 Ca1 P1 79.63(10) 3_565 2_665 ?
O11 Ca1 P1 14.82(9) 2_665 2_665 ?
N3 Ca1 P1 90.85(16) . 2_665 ?
N3 Ca1 P1 117.15(16) 3_565 2_665 ?
N3 Ca1 P1 157.98(16) 2_665 2_665 ?
P1 Ca1 P1 72.88(5) . 2_665 ?
O11 Ca1 P1 79.63(10) . 3_565 ?
O11 Ca1 P1 14.82(9) 3_565 3_565 ?
O11 Ca1 P1 87.38(10) 2_665 3_565 ?
N3 Ca1 P1 117.15(16) . 3_565 ?
N3 Ca1 P1 157.99(16) 3_565 3_565 ?
N3 Ca1 P1 90.85(16) 2_665 3_565 ?
P1 Ca1 P1 72.88(5) . 3_565 ?
P1 Ca1 P1 72.88(5) 2_665 3_565 ?
O11 P1 O12 116.2(2) . . ?
O11 P1 O13 113.5(2) . . ?
O12 P1 O13 112.0(2) . . ?
O11 P1 O10 109.1(2) . . ?
O12 P1 O10 105.7(2) . . ?
O13 P1 O10 98.5(2) . . ?
O11 P1 Ca1 23.01(14) . . ?
O12 P1 Ca1 99.29(15) . . ?
O13 P1 Ca1 110.03(15) . . ?
O10 P1 Ca1 131.18(13) . . ?
C11 O10 P1 118.3(3) . . ?
P1 O11 Ca1 142.2(2) . . ?
P1 O13 H3 109.5 . . ?
C17 N1 C12 126.8(5) . . ?
C17 N1 H1 116.6 . . ?
C12 N1 H1 116.6 . . ?
C19 N2 C16 121.2(4) . . ?
C19 N2 H2 119.4 . . ?
C16 N2 H2 119.4 . . ?
C81 N3 Ca1 168.2(7) . . ?
C83 N4 C84 109.1(6) . 2_655 ?
C83 N4 C84 109.1(6) . . ?
C84 N4 C84 109.9(6) 2_655 . ?
C83 N4 C84 109.1(6) . 3_665 ?
C84 N4 C84 109.9(6) 2_655 3_665 ?
C84 N4 C84 109.9(6) . 3_665 ?
O10 C11 C12 118.6(4) . . ?
O10 C11 C16 120.2(4) . . ?
C12 C11 C16 120.9(5) . . ?
C11 C12 C13 119.2(5) . . ?
C11 C12 N1 116.6(5) . . ?
C13 C12 N1 124.0(5) . . ?
C15 C16 C11 119.2(5) . . ?
C15 C16 N2 120.9(5) . . ?
C11 C16 N2 119.9(5) . . ?
O1 C17 N1 122.4(6) . . ?
O1 C17 C18 120.1(5) . . ?
N1 C17 C18 117.3(5) . . ?
O2 C19 N2 121.7(5) . . ?
O2 C19 C20 118.4(5) . . ?
N2 C19 C20 119.8(5) . . ?

loop_
_geom_bond_atom_site_label_1
_geom_bond_atom_site_label_2
_geom_bond_distance
_geom_bond_site_symmetry_2
_geom_bond_publ_flag
Ca1 O11 2.262(4) . ?
Ca1 O11 2.262(4) 3_565 ?
Ca1 O11 2.262(4) 2_665 ?
Ca1 N3 2.519(6) . ?
Ca1 N3 2.519(6) 3_565 ?
Ca1 N3 2.519(6) 2_665 ?
Ca1 P1 3.5495(19) . ?
Ca1 P1 3.5497(18) 2_665 ?
Ca1 P1 3.5497(18) 3_565 ?
P1 O11 1.480(4) . ?
P1 O12 1.494(4) . ?
P1 O13 1.539(4) . ?
P1 O10 1.634(3) . ?
O1 C17 1.216(7) . ?
O2 C19 1.222(7) . ?
O10 C11 1.386(6) . ?
O13 H3 0.8200 . ?
N1 C17 1.362(7) . ?
N1 C12 1.409(7) . ?
N1 H1 0.8600 . ?
N2 C19 1.349(7) . ?
N2 C16 1.427(7) . ?
N2 H2 0.8600 . ?
N3 C81 1.105(9) . ?
N4 C83 1.473(19) . ?
N4 C84 1.486(8) 2_655 ?
N4 C84 1.486(8) . ?
N4 C84 1.486(8) 3_665 ?
N5 C85 1.163(14) . ?
N6 C87 1.187(14) . ?
N7 C89 1.158(17) . ?
C11 C12 1.386(7) . ?
C11 C16 1.390(7) . ?
C12 C13 1.389(8) . ?
C13 C14 1.379(9) . ?
C13 H4 0.9300 . ?
C14 C15 1.384(8) . ?
C14 H5 0.9300 . ?
C15 C16 1.390(8) . ?
C15 H6 0.9300 . ?
C17 C18 1.552(8) . ?
C18 C21 1.539(8) . ?
C18 C41 1.541(9) . ?
C18 C31 1.549(9) . ?
C19 C20 1.555(8) . ?
C20 C51 1.533(8) . ?
C20 C71 1.546(9) . ?
C20 C61 1.549(8) . ?
C21 C22 1.374(8) . ?
C21 C26 1.385(10) . ?
C22 C23 1.372(10) . ?
C22 H7 0.9300 . ?
C23 C24 1.316(12) . ?
C23 H8 0.9300 . ?
C24 C25 1.389(12) . ?
C24 H9 0.9300 . ?
C25 C26 1.389(11) . ?
C25 H10 0.9300 . ?
C26 H11 0.9300 . ?
C31 C36 1.364(11) . ?
C31 C32 1.377(9) . ?
C32 C33 1.378(12) . ?
C32 H12 0.9300 . ?
C33 C34 1.316(14) . ?
C33 H13 0.9300 . ?
C34 C35 1.379(15) . ?
C34 H14 0.9300 . ?
C35 C36 1.393(12) . ?
C35 H15 0.9300 . ?
C36 H16 0.9300 . ?
C41 C42 1.383(10) . ?
C41 C46 1.393(9) . ?
C42 C43 1.399(11) . ?
C42 H17 0.9300 . ?
C43 C44 1.331(13) . ?
C43 H18 0.9300 . ?
C44 C45 1.357(13) . ?
C44 H19 0.9300 . ?
C45 C46 1.383(10) . ?
C45 H20 0.9300 . ?
C46 H21 0.9300 . ?
C51 C52 1.383(9) . ?
C51 C56 1.391(10) . ?
C52 C53 1.380(10) . ?
C52 H22 0.9300 . ?
C53 C54 1.343(12) . ?
C53 H23 0.9300 . ?
C54 C55 1.395(13) . ?
C54 H24 0.9300 . ?
C55 C56 1.395(10) . ?
C55 H25 0.9300 . ?
C56 H26 0.9300 . ?
C61 C66 1.391(8) . ?
C61 C62 1.393(9) . ?
C62 C63 1.404(10) . ?
C62 H27 0.9300 . ?
C63 C64 1.357(10) . ?
C63 H28 0.9300 . ?
C64 C65 1.375(10) . ?
C64 H29 0.9300 . ?
C65 C66 1.373(9) . ?
C65 H30 0.9300 . ?
C66 H31 0.9300 . ?
C71 C72 1.358(10) . ?
C71 C76 1.371(10) . ?
C72 C73 1.424(14) . ?
C72 H32 0.9300 . ?
C73 C74 1.351(16) . ?
C73 H33 0.9300 . ?
C74 C75 1.337(14) . ?
C74 H34 0.9300 . ?
C75 C76 1.383(11) . ?
C75 H35 0.9300 . ?
C76 H36 0.9300 . ?
C81 C82 1.454(12) . ?
C82 H37 0.9600 . ?
C82 H38 0.9600 . ?
C82 H39 0.9600 . ?
C83 H40A 0.9600 . ?
C83 H40B 0.9600 . ?
C83 H40C 0.9600 . ?
C84 H41 0.9600 . ?
C84 H42 0.9600 . ?
C84 H43 0.9600 . ?
C85 C86 1.480(14) . ?
C86 H44 0.9600 . ?
C86 H45 0.9600 . ?
C86 H46 0.9600 . ?
C87 C88 1.457(13) . ?
C88 H47 0.9600 . ?
C88 H48 0.9600 . ?
C88 H49 0.9600 . ?
C89 C90 1.50(3) . ?
C90 H50 0.9600 . ?
C90 H51 0.9600 . ?
C90 H52 0.9600 . ?

loop_
_geom_torsion_atom_site_label_1
_geom_torsion_atom_site_label_2
_geom_torsion_atom_site_label_3
_geom_torsion_atom_site_label_4
_geom_torsion
_geom_torsion_site_symmetry_1
_geom_torsion_site_symmetry_2
_geom_torsion_site_symmetry_3
_geom_torsion_site_symmetry_4
_geom_torsion_publ_flag
O11 Ca1 P1 O11 -112.2(3) 3_565 . . . ?
O11 Ca1 P1 O11 154.2(3) 2_665 . . . ?
N3 Ca1 P1 O11 123.9(6) . . . . ?
N3 Ca1 P1 O11 49.6(4) 3_565 . . . ?
N3 Ca1 P1 O11 -33.4(4) 2_665 . . . ?
P1 Ca1 P1 O11 167.8(4) 2_665 . . . ?
P1 Ca1 P1 O11 -115.3(4) 3_565 . . . ?
O11 Ca1 P1 O12 -139.3(4) . . . . ?
O11 Ca1 P1 O12 108.47(19) 3_565 . . . ?
O11 Ca1 P1 O12 14.93(19) 2_665 . . . ?
N3 Ca1 P1 O12 -15.4(5) . . . . ?
N3 Ca1 P1 O12 -89.7(2) 3_565 . . . ?
N3 Ca1 P1 O12 -172.7(2) 2_665 . . . ?
P1 Ca1 P1 O12 28.52(16) 2_665 . . . ?
P1 Ca1 P1 O12 105.38(16) 3_565 . . . ?
O11 Ca1 P1 O13 103.1(4) . . . . ?
O11 Ca1 P1 O13 -9.2(2) 3_565 . . . ?
O11 Ca1 P1 O13 -102.7(2) 2_665 . . . ?
N3 Ca1 P1 O13 -133.0(5) . . . . ?
N3 Ca1 P1 O13 152.7(3) 3_565 . . . ?
N3 Ca1 P1 O13 69.7(3) 2_665 . . . ?
P1 Ca1 P1 O13 -89.11(19) 2_665 . . . ?
P1 Ca1 P1 O13 -12.26(19) 3_565 . . . ?
O11 Ca1 P1 O10 -18.9(4) . . . . ?
O11 Ca1 P1 O10 -131.1(2) 3_565 . . . ?
O11 Ca1 P1 O10 135.4(2) 2_665 . . . ?
N3 Ca1 P1 O10 105.0(5) . . . . ?
N3 Ca1 P1 O10 30.7(2) 3_565 . . . ?
N3 Ca1 P1 O10 -52.3(3) 2_665 . . . ?
P1 Ca1 P1 O10 148.95(19) 2_665 . . . ?
P1 Ca1 P1 O10 -134.19(19) 3_565 . . . ?
O11 P1 O10 C11 -70.1(4) . . . . ?
O12 P1 O10 C11 55.5(4) . . . . ?
O13 P1 O10 C11 171.4(4) . . . . ?
Ca1 P1 O10 C11 -62.4(4) . . . . ?
O12 P1 O11 Ca1 45.8(4) . . . . ?
O13 P1 O11 Ca1 -86.1(4) . . . . ?
O10 P1 O11 Ca1 165.1(3) . . . . ?
O11 Ca1 O11 P1 67.8(3) 3_565 . . . ?
O11 Ca1 O11 P1 -25.4(3) 2_665 . . . ?
N3 Ca1 O11 P1 -96.4(7) . . . . ?
N3 Ca1 O11 P1 -129.6(4) 3_565 . . . ?
N3 Ca1 O11 P1 149.6(4) 2_665 . . . ?
P1 Ca1 O11 P1 -11.6(4) 2_665 . . . ?
P1 Ca1 O11 P1 61.4(4) 3_565 . . . ?
O11 Ca1 N3 C81 103(3) . . . . ?
O11 Ca1 N3 C81 -60(3) 3_565 . . . ?
O11 Ca1 N3 C81 31(3) 2_665 . . . ?
N3 Ca1 N3 C81 136(3) 3_565 . . . ?
N3 Ca1 N3 C81 -140(3) 2_665 . . . ?
P1 Ca1 N3 C81 61(4) . . . . ?
P1 Ca1 N3 C81 19(3) 2_665 . . . ?
P1 Ca1 N3 C81 -52(3) 3_565 . . . ?
P1 O10 C11 C12 101.2(5) . . . . ?
P1 O10 C11 C16 -84.2(5) . . . . ?
O10 C11 C12 C13 177.3(5) . . . . ?
C16 C11 C12 C13 2.7(9) . . . . ?
O10 C11 C12 N1 1.7(7) . . . . ?
C16 C11 C12 N1 -172.9(5) . . . . ?
C17 N1 C12 C11 -172.8(5) . . . . ?
C17 N1 C12 C13 11.9(10) . . . . ?
C11 C12 C13 C14 0.5(10) . . . . ?
N1 C12 C13 C14 175.7(6) . . . . ?
C12 C13 C14 C15 -1.8(11) . . . . ?
C13 C14 C15 C16 -0.1(11) . . . . ?
C14 C15 C16 C11 3.2(9) . . . . ?
C14 C15 C16 N2 -174.8(6) . . . . ?
O10 C11 C16 C15 -179.0(5) . . . . ?
C12 C11 C16 C15 -4.5(8) . . . . ?
O10 C11 C16 N2 -1.0(8) . . . . ?
C12 C11 C16 N2 173.5(5) . . . . ?
C19 N2 C16 C15 53.7(8) . . . . ?
C19 N2 C16 C11 -124.3(6) . . . . ?
C12 N1 C17 O1 8.7(10) . . . . ?
C12 N1 C17 C18 -165.7(5) . . . . ?
O1 C17 C18 C21 -69.9(7) . . . . ?
N1 C17 C18 C21 104.6(6) . . . . ?
O1 C17 C18 C41 168.4(6) . . . . ?
N1 C17 C18 C41 -17.1(8) . . . . ?
O1 C17 C18 C31 49.2(7) . . . . ?
N1 C17 C18 C31 -136.3(5) . . . . ?
C16 N2 C19 O2 -9.2(9) . . . . ?
C16 N2 C19 C20 167.8(5) . . . . ?
O2 C19 C20 C51 -41.4(8) . . . . ?
N2 C19 C20 C51 141.6(6) . . . . ?
O2 C19 C20 C71 77.4(7) . . . . ?
N2 C19 C20 C71 -99.6(6) . . . . ?
O2 C19 C20 C61 -162.6(6) . . . . ?
N2 C19 C20 C61 20.4(8) . . . . ?
C41 C18 C21 C22 -131.8(6) . . . . ?
C31 C18 C21 C22 -12.8(9) . . . . ?
C17 C18 C21 C22 105.7(6) . . . . ?
C41 C18 C21 C26 53.2(8) . . . . ?
C31 C18 C21 C26 172.2(6) . . . . ?
Ca1 N3 C81 C82 -10(50) . . . . ?
